data_7210541
loop_
_publ_author_name
'Li, Yu'
'Song, Datong'

_publ_section_title
;
 Syntheses, structures and luminescent properties of decorated lanthanide
 metal-organic frameworks of (E)-4,4'-(ethene-1,2-diyl)dibenzoic acids
;
_journal_issue 6
_journal_name_full CrystEngComm
_journal_page_first 1821
_journal_page_last 1830
_journal_paper_doi 10.1039/c0ce00750a
_journal_volume 13
_journal_year 2011
_chemical_formula_sum 'C22 H24 O4 S2'
_chemical_formula_weight 416.53
_chemical_name_systematic
;
?
;
_space_group_IT_number 2
_symmetry_cell_setting triclinic
_symmetry_space_group_name_Hall '-P 1'
_symmetry_space_group_name_H-M 'P -1'
_atom_sites_solution_hydrogens geom
_atom_sites_solution_primary direct
_atom_sites_solution_secondary difmap
_audit_creation_method SHELXL-97
_cell_angle_alpha 85.956(2)
_cell_angle_beta 88.701(2)
_cell_angle_gamma 63.240(2)
_cell_formula_units_Z 1
_cell_length_a 7.7087(5)
_cell_length_b 8.0642(3)
_cell_length_c 9.4794(6)
_cell_measurement_reflns_used 8691
_cell_measurement_temperature 150(2)
_cell_measurement_theta_max 27.50
_cell_measurement_theta_min 2.84
_cell_volume 524.83(5)
_computing_structure_refinement 'SHELXL-97 (Sheldrick, 2008)'
_computing_structure_solution 'SHELXS-97 (Sheldrick, 2008)'
_diffrn_ambient_temperature 150(2)
_diffrn_measured_fraction_theta_full 0.984
_diffrn_measured_fraction_theta_max 0.984
_diffrn_radiation_monochromator graphite
_diffrn_radiation_source 'fine-focus sealed tube'
_diffrn_radiation_type MoK\a
_diffrn_radiation_wavelength 0.71073
_diffrn_reflns_av_R_equivalents 0.0250
_diffrn_reflns_av_sigmaI/netI 0.0212
_diffrn_reflns_limit_h_max 9
_diffrn_reflns_limit_h_min -9
_diffrn_reflns_limit_k_max 10
_diffrn_reflns_limit_k_min -10
_diffrn_reflns_limit_l_max 11
_diffrn_reflns_limit_l_min -12
_diffrn_reflns_number 8691
_diffrn_reflns_theta_full 27.50
_diffrn_reflns_theta_max 27.50
_diffrn_reflns_theta_min 2.84
_exptl_absorpt_coefficient_mu 0.279
_exptl_absorpt_correction_T_max 0.7456
_exptl_absorpt_correction_T_min 0.6695
_exptl_absorpt_correction_type multi-scan
_exptl_absorpt_process_details 'bruker apex 2'
_exptl_crystal_colour colorless
_exptl_crystal_density_diffrn 1.318
_exptl_crystal_density_method 'not measured'
_exptl_crystal_description block
_exptl_crystal_F_000 220
_exptl_crystal_size_max 0.30
_exptl_crystal_size_mid 0.20
_exptl_crystal_size_min 0.20
_refine_diff_density_max 0.661
_refine_diff_density_min -0.211
_refine_diff_density_rms 0.055
_refine_ls_extinction_method none
_refine_ls_goodness_of_fit_ref 1.095
_refine_ls_hydrogen_treatment constr
_refine_ls_matrix_type full
_refine_ls_number_parameters 127
_refine_ls_number_reflns 2369
_refine_ls_number_restraints 0
_refine_ls_restrained_S_all 1.095
_refine_ls_R_factor_all 0.0433
_refine_ls_R_factor_gt 0.0393
_refine_ls_shift/su_max 0.001
_refine_ls_shift/su_mean 0.000
_refine_ls_structure_factor_coef Fsqd
_refine_ls_weighting_details 'calc w=1/[\s^2^(Fo^2^)+(0.0526P)^2^+0.2601P] where P=(Fo^2^+2Fc^2^)/3'
_refine_ls_weighting_scheme calc
_refine_ls_wR_factor_gt 0.1061
_refine_ls_wR_factor_ref 0.1092
_reflns_number_gt 2147
_reflns_number_total 2369
_reflns_threshold_expression >2sigma(I)
_cod_data_source_file c0ce00750a.txt
_cod_data_source_block 4
_cod_original_sg_symbol_H-M P-1
_cod_database_code 7210541

loop_
_symmetry_equiv_pos_as_xyz
'x, y, z'
'-x, -y, -z'

loop_
_atom_site_label
_atom_site_type_symbol
_atom_site_fract_x
_atom_site_fract_y
_atom_site_fract_z
_atom_site_U_iso_or_equiv
_atom_site_adp_type
_atom_site_occupancy
_atom_site_symmetry_multiplicity
_atom_site_calc_flag
_atom_site_refinement_flags
O1 O 0.61189(17) 0.72370(18) 1.58103(12) 0.0349(3) Uani 1 1 d .
O2 O 0.80727(18) 0.7571(2) 1.41586(14) 0.0411(3) Uani 1 1 d .
C1 C 0.7688(3) 0.6700(3) 1.68338(19) 0.0402(4) Uani 1 1 d .
H1A H 0.7258 0.6440 1.7768 0.060 Uiso 1 1 calc R
H1B H 0.8048 0.7716 1.6877 0.060 Uiso 1 1 calc R
H1C H 0.8815 0.5582 1.6547 0.060 Uiso 1 1 calc R
C2 C 0.6534(2) 0.7626(2) 1.44958(17) 0.0272(3) Uani 1 1 d .
C3 C 0.4886(2) 0.8107(2) 1.34908(16) 0.0240(3) Uani 1 1 d .
C4 C 0.5176(2) 0.8483(2) 1.20717(16) 0.0252(3) Uani 1 1 d .
H4A H 0.6362 0.8490 1.1786 0.030 Uiso 1 1 calc R
C5 C 0.3742(2) 0.8848(2) 1.10793(16) 0.0246(3) Uani 1 1 d .
H5A H 0.3961 0.9086 1.0112 0.030 Uiso 1 1 calc R
C6 C 0.1974(2) 0.8871(2) 1.14772(16) 0.0225(3) Uani 1 1 d .
C7 C 0.1690(2) 0.8505(2) 1.29011(17) 0.0282(3) Uani 1 1 d .
H7A H 0.0498 0.8514 1.3191 0.034 Uiso 1 1 calc R
C8 C 0.3135(2) 0.8127(2) 1.39001(17) 0.0287(3) Uani 1 1 d .
H8A H 0.2924 0.7882 1.4867 0.034 Uiso 1 1 calc R
C9 C 0.0456(2) 0.9193(2) 1.03924(15) 0.0216(3) Uani 1 1 d .
C10 C 0.0127(2) 0.7518(2) 1.01952(16) 0.0234(3) Uani 1 1 d .
H10A H -0.0939 0.7866 0.9499 0.028 Uiso 1 1 calc R
H10B H -0.0287 0.7133 1.1105 0.028 Uiso 1 1 calc R
C11 C 0.2735(3) 0.6552(3) 0.7956(2) 0.0404(4) Uani 1 1 d .
H11A H 0.3888 0.5616 0.7512 0.061 Uiso 1 1 calc R
H11B H 0.2954 0.7624 0.8140 0.061 Uiso 1 1 calc R
H11C H 0.1611 0.6958 0.7321 0.061 Uiso 1 1 calc R
S1 S 0.22796(6) 0.55624(5) 0.95904(5) 0.03184(15) Uani 1 1 d .

loop_
_atom_site_aniso_label
_atom_site_aniso_U_11
_atom_site_aniso_U_22
_atom_site_aniso_U_33
_atom_site_aniso_U_23
_atom_site_aniso_U_13
_atom_site_aniso_U_12
O1 0.0296(6) 0.0505(7) 0.0261(6) 0.0072(5) -0.0078(5) -0.0203(6)
O2 0.0255(6) 0.0630(9) 0.0379(7) 0.0092(6) -0.0065(5) -0.0240(6)
C1 0.0349(10) 0.0509(11) 0.0323(9) 0.0085(8) -0.0150(7) -0.0178(8)
C2 0.0247(8) 0.0274(7) 0.0291(8) 0.0015(6) -0.0029(6) -0.0117(6)
C3 0.0216(7) 0.0252(7) 0.0255(7) 0.0004(5) -0.0019(6) -0.0111(6)
C4 0.0193(7) 0.0285(7) 0.0283(8) 0.0011(6) 0.0012(6) -0.0117(6)
C5 0.0220(7) 0.0300(7) 0.0223(7) 0.0022(6) 0.0008(6) -0.0126(6)
C6 0.0207(7) 0.0231(7) 0.0244(7) 0.0009(5) -0.0020(5) -0.0108(6)
C7 0.0236(7) 0.0391(9) 0.0267(8) 0.0019(6) 0.0017(6) -0.0191(7)
C8 0.0283(8) 0.0391(9) 0.0218(7) 0.0026(6) 0.0009(6) -0.0186(7)
C9 0.0194(7) 0.0249(7) 0.0229(7) -0.0014(5) 0.0019(5) -0.0121(6)
C10 0.0212(7) 0.0233(7) 0.0276(7) 0.0001(5) 0.0001(6) -0.0121(5)
C11 0.0469(11) 0.0417(10) 0.0372(10) -0.0076(8) 0.0141(8) -0.0239(8)
S1 0.0312(2) 0.0246(2) 0.0395(3) -0.00302(16) 0.00720(17) -0.01252(17)

loop_
_atom_type_symbol
_atom_type_description
_atom_type_scat_dispersion_real
_atom_type_scat_dispersion_imag
_atom_type_scat_source
C C 0.0033 0.0016 'International Tables Vol C Tables 4.2.6.8 and 6.1.1.4'
H H 0.0000 0.0000 'International Tables Vol C Tables 4.2.6.8 and 6.1.1.4'
O O 0.0106 0.0060 'International Tables Vol C Tables 4.2.6.8 and 6.1.1.4'
S S 0.1246 0.1234 'International Tables Vol C Tables 4.2.6.8 and 6.1.1.4'

loop_
_geom_angle_atom_site_label_1
_geom_angle_atom_site_label_2
_geom_angle_atom_site_label_3
_geom_angle
_geom_angle_site_symmetry_1
C2 O1 C1 114.97(13) .
O2 C2 O1 123.61(15) .
O2 C2 C3 124.16(15) .
O1 C2 C3 112.22(13) .
C8 C3 C4 119.45(14) .
C8 C3 C2 123.14(14) .
C4 C3 C2 117.37(13) .
C5 C4 C3 120.15(14) .
C4 C5 C6 120.96(14) .
C7 C6 C5 118.51(13) .
C7 C6 C9 120.66(13) .
C5 C6 C9 120.77(13) .
C8 C7 C6 120.63(14) .
C3 C8 C7 120.29(14) .
C9 C9 C6 122.68(16) 2_577
C9 C9 C10 122.96(17) 2_577
C6 C9 C10 114.26(12) .
C9 C10 S1 112.75(10) .
C11 S1 C10 101.28(8) .

loop_
_geom_bond_atom_site_label_1
_geom_bond_atom_site_label_2
_geom_bond_distance
_geom_bond_site_symmetry_2
O1 C2 1.331(2) .
O1 C1 1.4539(19) .
O2 C2 1.203(2) .
C2 C3 1.494(2) .
C3 C8 1.389(2) .
C3 C4 1.393(2) .
C4 C5 1.382(2) .
C5 C6 1.399(2) .
C6 C7 1.395(2) .
C6 C9 1.496(2) .
C7 C8 1.390(2) .
C9 C9 1.344(3) 2_577
C9 C10 1.5068(19) .
C10 S1 1.8158(15) .
C11 S1 1.7932(19) .
